data_4112109
loop_
_publ_author_name
'Ewa Szajna'
'Atta M. Arif'
'Lisa M. Berreau'

_publ_section_title
;
 Aliphatic Carbon-Carbon Bond Cleavage Reactivity of a Mononuclear
 Ni(II)cis-\b-Keto-Enolate Complex in the Presence of Base and O2: A Model
 Reaction for Acireductone Dioxygenase (ARD)
;
_journal_name_full 'Journal of the American Chemical Society'
_journal_page_first 17186
_journal_page_last 17187
_journal_paper_doi 10.1021/ja056346x
_journal_volume 127
_journal_year 2005
_chemical_formula_moiety 'C45 H37 N4 Ni O3, Cl O4'
_chemical_formula_sum 'C45 H37 Cl N4 Ni O7'
_chemical_formula_weight 839.95
_chemical_name_systematic
; 
 ? 
;
_space_group_IT_number 14
_symmetry_cell_setting monoclinic
_symmetry_space_group_name_Hall '-P 2yn'
_symmetry_space_group_name_H-M 'P 1 21/n 1'
_atom_sites_solution_hydrogens geom
_atom_sites_solution_primary direct
_atom_sites_solution_secondary difmap
_audit_creation_method SHELXL-97
_cell_angle_alpha 90.00
_cell_angle_beta 101.0949(15)
_cell_angle_gamma 90.00
_cell_formula_units_Z 4
_cell_length_a 11.5868(2)
_cell_length_b 14.0426(4)
_cell_length_c 23.9382(5)
_cell_measurement_reflns_used 7567
_cell_measurement_temperature 150(1)
_cell_measurement_theta_max 27.485
_cell_measurement_theta_min 1.017
_cell_volume 3822.16(15)
_computing_cell_refinement DENZO-SMN
_computing_data_collection DENZO-SMN
_computing_data_reduction SIR97
_computing_molecular_graphics 'WinGX, Ortep3'
_computing_structure_refinement 'SHELXL-97 (Sheldrick, 1997)'
_computing_structure_solution 'SHELXS-97 (Sheldrick, 1990)'
_diffrn_ambient_temperature 150(1)
_diffrn_measured_fraction_theta_full 0.995
_diffrn_measured_fraction_theta_max 0.995
_diffrn_measurement_device_type 'Nonius KappaCCD Diffractometer'
_diffrn_measurement_method 'Phi and Omega scan'
_diffrn_radiation_monochromator graphite
_diffrn_radiation_source 'fine-focus sealed tube'
_diffrn_radiation_type MoK\a
_diffrn_radiation_wavelength 0.71073
_diffrn_reflns_av_R_equivalents 0.0445
_diffrn_reflns_av_sigmaI/netI 0.0706
_diffrn_reflns_limit_h_max 15
_diffrn_reflns_limit_h_min -15
_diffrn_reflns_limit_k_max 16
_diffrn_reflns_limit_k_min -18
_diffrn_reflns_limit_l_max 31
_diffrn_reflns_limit_l_min -31
_diffrn_reflns_number 14595
_diffrn_reflns_theta_full 27.47
_diffrn_reflns_theta_max 27.47
_diffrn_reflns_theta_min 1.83
_exptl_absorpt_coefficient_mu 0.638
_exptl_absorpt_correction_T_max 0.9104
_exptl_absorpt_correction_T_min 0.8076
_exptl_absorpt_correction_type multi-scan
_exptl_absorpt_process_details 'DENZO-SMN, (Otwinowski & Minor, 1997)'
_exptl_crystal_colour orange
_exptl_crystal_density_diffrn 1.460
_exptl_crystal_description plate
_exptl_crystal_F_000 1744
_exptl_crystal_size_max 0.35
_exptl_crystal_size_mid 0.25
_exptl_crystal_size_min 0.15
_refine_diff_density_max 0.607
_refine_diff_density_min -0.651
_refine_diff_density_rms 0.075
_refine_ls_extinction_method none
_refine_ls_goodness_of_fit_ref 1.016
_refine_ls_hydrogen_treatment refall
_refine_ls_matrix_type full
_refine_ls_number_parameters 670
_refine_ls_number_reflns 8695
_refine_ls_number_restraints 0
_refine_ls_restrained_S_all 1.016
_refine_ls_R_factor_all 0.0968
_refine_ls_R_factor_gt 0.0520
_refine_ls_shift/su_max 0.001
_refine_ls_shift/su_mean 0.000
_refine_ls_structure_factor_coef Fsqd
_refine_ls_weighting_details 'calc w=1/[\s^2^(Fo^2^)+(0.0524P)^2^+3.7738P] where P=(Fo^2^+2Fc^2^)/3'
_refine_ls_weighting_scheme calc
_refine_ls_wR_factor_gt 0.1097
_refine_ls_wR_factor_ref 0.1326
_reflns_number_gt 5795
_reflns_number_total 8695
_reflns_threshold_expression >2sigma(I)
_cod_data_source_file ja056346xsi20050914_104815_1.cif
_cod_data_source_block usu137
_cod_database_code 4112109

loop_
_symmetry_equiv_pos_as_xyz
'x, y, z'
'-x+1/2, y+1/2, -z+1/2'
'-x, -y, -z'
'x-1/2, -y-1/2, z-1/2'

loop_
_atom_site_label
_atom_site_type_symbol
_atom_site_fract_x
_atom_site_fract_y
_atom_site_fract_z
_atom_site_U_iso_or_equiv
_atom_site_adp_type
_atom_site_occupancy
_atom_site_symmetry_multiplicity
_atom_site_calc_flag
Ni1 Ni 0.36936(3) 0.18471(3) 0.360194(15) 0.02473(12) Uani 1 1 d
Cl1 Cl 0.59479(7) 0.43285(6) 0.16895(3) 0.03533(19) Uani 1 1 d
O1 O 0.42330(17) 0.17649(14) 0.28649(8) 0.0271(4) Uani 1 1 d
O2 O 0.50311(17) 0.26571(14) 0.39147(8) 0.0263(4) Uani 1 1 d
O3 O 0.71746(19) 0.27209(18) 0.30094(10) 0.0378(5) Uani 1 1 d
O4 O 0.4906(2) 0.41226(17) 0.19095(11) 0.0449(6) Uani 1 1 d
O5 O 0.6186(2) 0.53210(19) 0.17172(14) 0.0658(8) Uani 1 1 d
O6 O 0.6919(2) 0.3824(3) 0.20026(16) 0.0952(13) Uani 1 1 d
O7 O 0.5763(3) 0.4069(3) 0.11050(13) 0.0800(10) Uani 1 1 d
N1 N 0.2984(2) 0.19827(16) 0.43185(10) 0.0242(5) Uani 1 1 d
N2 N 0.2347(2) 0.08784(17) 0.33694(10) 0.0251(5) Uani 1 1 d
N3 N 0.4608(2) 0.04211(17) 0.37960(10) 0.0254(5) Uani 1 1 d
N4 N 0.2177(2) 0.28875(17) 0.32362(10) 0.0250(5) Uani 1 1 d
C1 C 0.3214(3) 0.2674(2) 0.47142(13) 0.0307(7) Uani 1 1 d
C2 C 0.2582(3) 0.2777(2) 0.51437(14) 0.0359(7) Uani 1 1 d
C3 C 0.1668(3) 0.2149(3) 0.51580(15) 0.0394(8) Uani 1 1 d
C4 C 0.1414(3) 0.1445(2) 0.47522(14) 0.0334(7) Uani 1 1 d
C5 C 0.2097(2) 0.1381(2) 0.43385(12) 0.0257(6) Uani 1 1 d
C6 C 0.1938(3) 0.0599(2) 0.39008(13) 0.0295(7) Uani 1 1 d
C7 C 0.2820(3) 0.0046(2) 0.31124(14) 0.0294(7) Uani 1 1 d
C8 C 0.4047(3) -0.0202(2) 0.34078(12) 0.0272(6) Uani 1 1 d
C9 C 0.4564(3) -0.1026(2) 0.32525(14) 0.0334(7) Uani 1 1 d
C10 C 0.5726(3) -0.1206(3) 0.34862(15) 0.0367(8) Uani 1 1 d
C11 C 0.6303(3) -0.0590(2) 0.38979(14) 0.0341(7) Uani 1 1 d
C12 C 0.5728(2) 0.0202(2) 0.40579(12) 0.0262(6) Uani 1 1 d
C13 C 0.6294(3) 0.0798(2) 0.45463(12) 0.0277(7) Uani 1 1 d
C14 C 0.7513(3) 0.0954(2) 0.46531(14) 0.0332(7) Uani 1 1 d
C15 C 0.8032(3) 0.1452(3) 0.51376(15) 0.0394(8) Uani 1 1 d
C16 C 0.7364(3) 0.1807(2) 0.55100(15) 0.0404(8) Uani 1 1 d
C17 C 0.6161(3) 0.1656(2) 0.54045(14) 0.0347(7) Uani 1 1 d
C18 C 0.5630(3) 0.1149(2) 0.49256(13) 0.0296(7) Uani 1 1 d
C19 C 0.1392(3) 0.1329(2) 0.29531(14) 0.0303(7) Uani 1 1 d
C20 C 0.1198(2) 0.2345(2) 0.31033(12) 0.0263(6) Uani 1 1 d
C21 C 0.0069(3) 0.2691(3) 0.30691(15) 0.0347(7) Uani 1 1 d
C22 C -0.0078(3) 0.3647(3) 0.31571(15) 0.0388(8) Uani 1 1 d
C23 C 0.0905(3) 0.4225(2) 0.32744(14) 0.0345(7) Uani 1 1 d
C24 C 0.2028(3) 0.3830(2) 0.33152(12) 0.0282(7) Uani 1 1 d
C25 C 0.3077(3) 0.4461(2) 0.34118(13) 0.0293(7) Uani 1 1 d
C26 C 0.4016(3) 0.4288(2) 0.31388(13) 0.0269(6) Uani 1 1 d
C27 C 0.4949(3) 0.4920(2) 0.31973(14) 0.0348(7) Uani 1 1 d
C28 C 0.4969(3) 0.5732(3) 0.35270(16) 0.0424(9) Uani 1 1 d
C29 C 0.4044(4) 0.5906(3) 0.37991(17) 0.0479(10) Uani 1 1 d
C30 C 0.3098(3) 0.5286(3) 0.37410(15) 0.0383(8) Uani 1 1 d
C31 C 0.5536(3) 0.1659(2) 0.22314(13) 0.0278(7) Uani 1 1 d
C32 C 0.4735(3) 0.1883(2) 0.17407(13) 0.0302(7) Uani 1 1 d
C33 C 0.4953(3) 0.1590(2) 0.12144(14) 0.0356(8) Uani 1 1 d
C34 C 0.5930(3) 0.1057(3) 0.11817(15) 0.0401(8) Uani 1 1 d
C35 C 0.6710(3) 0.0818(3) 0.16677(17) 0.0435(9) Uani 1 1 d
C36 C 0.6535(3) 0.1121(2) 0.21994(16) 0.0364(8) Uani 1 1 d
C37 C 0.5268(2) 0.1968(2) 0.27926(12) 0.0264(6) Uani 1 1 d
C38 C 0.6116(2) 0.2481(2) 0.31801(12) 0.0270(6) Uani 1 1 d
C39 C 0.5964(3) 0.2797(2) 0.37148(12) 0.0257(6) Uani 1 1 d
C40 C 0.6885(3) 0.3365(2) 0.41027(13) 0.0290(7) Uani 1 1 d
C41 C 0.6493(3) 0.4040(2) 0.44487(14) 0.0356(8) Uani 1 1 d
C42 C 0.7290(3) 0.4570(3) 0.48347(15) 0.0419(9) Uani 1 1 d
C43 C 0.8475(3) 0.4405(3) 0.48897(16) 0.0467(10) Uani 1 1 d
C44 C 0.8879(3) 0.3728(3) 0.45614(15) 0.0427(9) Uani 1 1 d
C45 C 0.8089(3) 0.3210(3) 0.41588(14) 0.0344(7) Uani 1 1 d
H1 H 0.382(2) 0.305(2) 0.4690(12) 0.015(7) Uiso 1 1 d
H2 H 0.276(3) 0.328(3) 0.5420(17) 0.052(11) Uiso 1 1 d
H3 H 0.129(3) 0.219(2) 0.5443(14) 0.033(9) Uiso 1 1 d
H3A H 0.696(3) 0.310(2) 0.2712(16) 0.040 Uiso 1 1 d
H4 H 0.077(3) 0.099(2) 0.4768(13) 0.031(8) Uiso 1 1 d
H6A H 0.238(3) 0.009(2) 0.4046(13) 0.028(8) Uiso 1 1 d
H6B H 0.108(3) 0.042(2) 0.3798(15) 0.045(10) Uiso 1 1 d
H7A H 0.237(3) -0.049(2) 0.3113(13) 0.030(9) Uiso 1 1 d
H7B H 0.286(2) 0.021(2) 0.2735(13) 0.023(8) Uiso 1 1 d
H9 H 0.407(3) -0.145(2) 0.2990(14) 0.033(9) Uiso 1 1 d
H10 H 0.614(3) -0.173(2) 0.3398(14) 0.034(9) Uiso 1 1 d
H11 H 0.715(3) -0.071(2) 0.4070(14) 0.038(9) Uiso 1 1 d
H14 H 0.804(3) 0.071(2) 0.4402(15) 0.040(9) Uiso 1 1 d
H15 H 0.884(3) 0.156(2) 0.5190(14) 0.038(9) Uiso 1 1 d
H16 H 0.769(3) 0.219(3) 0.5815(17) 0.057(12) Uiso 1 1 d
H17 H 0.568(3) 0.192(2) 0.5645(15) 0.039(9) Uiso 1 1 d
H18 H 0.478(2) 0.1024(19) 0.4859(11) 0.017(7) Uiso 1 1 d
H19A H 0.067(3) 0.096(2) 0.2931(14) 0.040(9) Uiso 1 1 d
H19B H 0.165(3) 0.129(2) 0.2595(15) 0.041(10) Uiso 1 1 d
H21 H -0.054(3) 0.230(2) 0.2963(12) 0.023(8) Uiso 1 1 d
H22 H -0.081(3) 0.394(3) 0.3146(15) 0.044(10) Uiso 1 1 d
H23 H 0.083(3) 0.490(2) 0.3330(13) 0.029(8) Uiso 1 1 d
H26 H 0.399(3) 0.370(2) 0.2906(13) 0.032(8) Uiso 1 1 d
H27 H 0.558(3) 0.480(3) 0.3005(15) 0.046(10) Uiso 1 1 d
H28 H 0.558(3) 0.622(3) 0.3551(15) 0.049(10) Uiso 1 1 d
H29 H 0.407(3) 0.645(3) 0.4032(16) 0.052(11) Uiso 1 1 d
H30 H 0.249(3) 0.542(2) 0.3911(14) 0.030(9) Uiso 1 1 d
H32 H 0.399(3) 0.227(3) 0.1788(14) 0.043(10) Uiso 1 1 d
H33 H 0.438(3) 0.173(2) 0.0886(16) 0.046(10) Uiso 1 1 d
H34 H 0.610(3) 0.083(3) 0.0803(17) 0.053(11) Uiso 1 1 d
H35 H 0.734(3) 0.049(3) 0.1643(15) 0.040(10) Uiso 1 1 d
H36 H 0.709(3) 0.095(2) 0.2529(14) 0.033(9) Uiso 1 1 d
H41 H 0.565(3) 0.415(3) 0.4417(16) 0.056(11) Uiso 1 1 d
H42 H 0.698(3) 0.507(3) 0.5067(17) 0.064(12) Uiso 1 1 d
H43 H 0.901(3) 0.480(3) 0.5169(16) 0.054(11) Uiso 1 1 d
H44 H 0.967(3) 0.356(3) 0.4580(15) 0.044(10) Uiso 1 1 d
H45 H 0.837(3) 0.273(2) 0.3934(14) 0.034(9) Uiso 1 1 d

loop_
_atom_site_aniso_label
_atom_site_aniso_U_11
_atom_site_aniso_U_22
_atom_site_aniso_U_33
_atom_site_aniso_U_23
_atom_site_aniso_U_13
_atom_site_aniso_U_12
Ni1 0.0264(2) 0.0269(2) 0.02213(19) -0.00184(16) 0.00781(15) -0.00355(16)
Cl1 0.0355(4) 0.0342(4) 0.0387(4) 0.0018(3) 0.0134(3) 0.0038(3)
O1 0.0260(10) 0.0314(12) 0.0259(10) -0.0011(9) 0.0099(8) -0.0021(9)
O2 0.0282(10) 0.0275(11) 0.0238(10) -0.0012(9) 0.0064(9) -0.0018(9)
O3 0.0290(11) 0.0496(15) 0.0358(12) 0.0016(11) 0.0086(10) -0.0064(11)
O4 0.0387(13) 0.0467(15) 0.0563(15) 0.0043(12) 0.0268(12) 0.0046(11)
O5 0.0569(17) 0.0404(16) 0.102(2) -0.0089(16) 0.0212(17) -0.0084(13)
O6 0.0412(16) 0.120(3) 0.128(3) 0.086(3) 0.0248(18) 0.0267(18)
O7 0.083(2) 0.110(3) 0.0558(18) -0.0360(18) 0.0355(17) -0.030(2)
N1 0.0275(12) 0.0219(13) 0.0241(12) 0.0000(10) 0.0074(10) 0.0011(10)
N2 0.0246(12) 0.0259(13) 0.0250(12) -0.0017(10) 0.0055(10) -0.0003(10)
N3 0.0252(12) 0.0258(13) 0.0258(13) -0.0004(10) 0.0064(10) 0.0004(10)
N4 0.0283(12) 0.0242(13) 0.0237(12) 0.0014(10) 0.0078(10) -0.0016(10)
C1 0.0349(17) 0.0288(17) 0.0293(16) 0.0005(13) 0.0084(14) 0.0006(14)
C2 0.0472(19) 0.0318(18) 0.0311(17) -0.0029(15) 0.0131(15) 0.0039(16)
C3 0.051(2) 0.040(2) 0.0337(18) 0.0016(16) 0.0244(17) 0.0098(17)
C4 0.0332(17) 0.0309(17) 0.0398(18) 0.0058(15) 0.0165(15) 0.0010(14)
C5 0.0262(14) 0.0255(16) 0.0263(15) 0.0041(12) 0.0074(12) 0.0045(12)
C6 0.0327(16) 0.0253(16) 0.0320(17) 0.0029(14) 0.0097(14) -0.0001(14)
C7 0.0321(16) 0.0263(17) 0.0303(17) -0.0046(14) 0.0071(14) -0.0035(14)
C8 0.0302(15) 0.0268(16) 0.0261(15) -0.0012(12) 0.0090(13) 0.0000(13)
C9 0.0398(18) 0.0311(18) 0.0310(17) -0.0059(14) 0.0108(15) 0.0006(15)
C10 0.0400(18) 0.0325(19) 0.0403(19) -0.0046(15) 0.0142(16) 0.0098(15)
C11 0.0307(16) 0.0349(18) 0.0380(18) -0.0035(15) 0.0096(15) 0.0054(14)
C12 0.0265(14) 0.0270(16) 0.0261(15) 0.0025(13) 0.0077(12) 0.0011(12)
C13 0.0314(15) 0.0231(15) 0.0278(15) 0.0049(12) 0.0038(13) 0.0015(13)
C14 0.0277(15) 0.0328(18) 0.0378(18) 0.0038(15) 0.0030(14) 0.0002(14)
C15 0.0323(18) 0.042(2) 0.0406(19) 0.0074(16) -0.0023(16) -0.0085(16)
C16 0.050(2) 0.0308(18) 0.0353(18) 0.0002(15) -0.0046(16) -0.0102(16)
C17 0.0458(19) 0.0292(18) 0.0298(17) -0.0010(14) 0.0090(15) 0.0015(15)
C18 0.0322(16) 0.0250(16) 0.0303(16) 0.0045(13) 0.0024(14) 0.0005(13)
C19 0.0274(16) 0.0315(18) 0.0296(17) -0.0007(14) -0.0001(14) -0.0028(14)
C20 0.0261(14) 0.0286(16) 0.0250(14) 0.0044(12) 0.0068(12) 0.0016(12)
C21 0.0260(16) 0.0370(19) 0.0424(19) 0.0073(16) 0.0096(15) 0.0005(15)
C22 0.0311(17) 0.040(2) 0.048(2) 0.0067(16) 0.0138(16) 0.0109(15)
C23 0.0392(18) 0.0273(18) 0.0399(19) 0.0000(14) 0.0146(15) 0.0064(14)
C24 0.0327(16) 0.0291(16) 0.0247(15) 0.0034(13) 0.0103(13) 0.0039(13)
C25 0.0387(17) 0.0229(16) 0.0262(15) 0.0033(12) 0.0057(13) 0.0026(13)
C26 0.0288(15) 0.0254(16) 0.0259(15) 0.0045(13) 0.0037(13) 0.0053(13)
C27 0.0341(17) 0.0347(19) 0.0341(17) 0.0088(15) 0.0030(15) 0.0002(15)
C28 0.044(2) 0.0327(19) 0.046(2) 0.0039(16) -0.0041(17) -0.0050(17)
C29 0.058(2) 0.0292(19) 0.052(2) -0.0120(17) -0.0015(19) -0.0007(17)
C30 0.0428(19) 0.037(2) 0.0365(18) -0.0068(15) 0.0113(16) 0.0031(16)
C31 0.0286(15) 0.0277(16) 0.0290(15) -0.0023(13) 0.0101(13) -0.0044(12)
C32 0.0382(17) 0.0263(16) 0.0267(15) 0.0010(13) 0.0079(13) 0.0008(14)
C33 0.049(2) 0.0332(18) 0.0265(16) -0.0003(14) 0.0117(16) -0.0046(16)
C34 0.056(2) 0.0361(19) 0.0337(18) -0.0086(15) 0.0221(17) -0.0108(17)
C35 0.0379(19) 0.038(2) 0.061(2) -0.0111(18) 0.0261(19) -0.0001(16)
C36 0.0338(17) 0.0355(19) 0.0416(19) -0.0013(16) 0.0118(16) 0.0008(15)
C37 0.0274(15) 0.0295(16) 0.0233(14) 0.0029(12) 0.0077(12) 0.0011(13)
C38 0.0249(14) 0.0327(17) 0.0254(15) 0.0016(13) 0.0093(12) -0.0024(13)
C39 0.0281(15) 0.0228(15) 0.0254(15) 0.0056(12) 0.0027(12) -0.0018(12)
C40 0.0329(16) 0.0277(16) 0.0253(15) 0.0063(13) 0.0025(13) -0.0062(13)
C41 0.0431(19) 0.0343(18) 0.0288(16) 0.0034(14) 0.0049(15) -0.0074(15)
C42 0.058(2) 0.0342(19) 0.0311(18) 0.0014(15) 0.0030(17) -0.0128(17)
C43 0.057(2) 0.043(2) 0.0346(19) 0.0078(17) -0.0056(18) -0.0205(19)
C44 0.0345(19) 0.049(2) 0.040(2) 0.0154(18) -0.0044(16) -0.0125(17)
C45 0.0355(17) 0.0369(19) 0.0300(16) 0.0064(15) 0.0046(14) -0.0072(15)

loop_
_atom_type_symbol
_atom_type_description
_atom_type_scat_dispersion_real
_atom_type_scat_dispersion_imag
_atom_type_scat_source
C C 0.0033 0.0016 'International Tables Vol C Tables 4.2.6.8 and 6.1.1.4'
H H 0.0000 0.0000 'International Tables Vol C Tables 4.2.6.8 and 6.1.1.4'
N N 0.0061 0.0033 'International Tables Vol C Tables 4.2.6.8 and 6.1.1.4'
O O 0.0106 0.0060 'International Tables Vol C Tables 4.2.6.8 and 6.1.1.4'
Cl Cl 0.1484 0.1585 'International Tables Vol C Tables 4.2.6.8 and 6.1.1.4'
Ni Ni 0.3393 1.1124 'International Tables Vol C Tables 4.2.6.8 and 6.1.1.4'

loop_
_geom_angle_atom_site_label_1
_geom_angle_atom_site_label_2
_geom_angle_atom_site_label_3
_geom_angle
O2 Ni1 O1 90.71(8)
O2 Ni1 N1 92.39(9)
O1 Ni1 N1 174.37(9)
O2 Ni1 N2 172.19(9)
O1 Ni1 N2 94.19(9)
N1 Ni1 N2 83.26(9)
O2 Ni1 N3 97.52(8)
O1 Ni1 N3 85.21(8)
N1 Ni1 N3 99.04(9)
N2 Ni1 N3 76.86(9)
O2 Ni1 N4 105.38(8)
O1 Ni1 N4 92.65(8)
N1 Ni1 N4 82.00(9)
N2 Ni1 N4 80.51(9)
N3 Ni1 N4 157.04(8)
O6 Cl1 O5 109.8(2)
O6 Cl1 O7 110.3(2)
O5 Cl1 O7 106.8(2)
O6 Cl1 O4 110.10(16)
O5 Cl1 O4 110.49(16)
O7 Cl1 O4 109.32(17)
C37 O1 Ni1 124.91(18)
C39 O2 Ni1 127.72(19)
C38 O3 H3A 104(2)
C5 N1 C1 118.7(3)
C5 N1 Ni1 113.95(19)
C1 N1 Ni1 126.8(2)
C7 N2 C19 110.3(2)
C7 N2 C6 110.6(2)
C19 N2 C6 111.5(2)
C7 N2 Ni1 108.20(18)
C19 N2 Ni1 109.17(18)
C6 N2 Ni1 106.91(17)
C8 N3 C12 117.4(2)
C8 N3 Ni1 106.69(18)
C12 N3 Ni1 131.15(19)
C24 N4 C20 117.4(2)
C24 N4 Ni1 132.09(19)
C20 N4 Ni1 105.87(18)
N1 C1 C2 122.5(3)
N1 C1 H1 115.8(18)
C2 C1 H1 121.7(19)
C1 C2 C3 118.1(3)
C1 C2 H2 121(2)
C3 C2 H2 121(2)
C4 C3 C2 120.0(3)
C4 C3 H3 121(2)
C2 C3 H3 119(2)
C3 C4 C5 118.5(3)
C3 C4 H4 119.8(19)
C5 C4 H4 121.6(19)
N1 C5 C4 122.2(3)
N1 C5 C6 115.3(3)
C4 C5 C6 122.4(3)
N2 C6 C5 112.7(2)
N2 C6 H6A 106(2)
C5 C6 H6A 108.6(19)
N2 C6 H6B 108(2)
C5 C6 H6B 110(2)
H6A C6 H6B 111(3)
N2 C7 C8 112.4(2)
N2 C7 H7A 113(2)
C8 C7 H7A 107.1(19)
N2 C7 H7B 106.9(18)
C8 C7 H7B 107.2(18)
H7A C7 H7B 110(3)
N3 C8 C9 123.4(3)
N3 C8 C7 117.5(3)
C9 C8 C7 119.0(3)
C10 C9 C8 118.8(3)
C10 C9 H9 123.8(19)
C8 C9 H9 117.4(19)
C9 C10 C11 118.4(3)
C9 C10 H10 124(2)
C11 C10 H10 117(2)
C10 C11 C12 120.4(3)
C10 C11 H11 119.5(19)
C12 C11 H11 120.1(19)
N3 C12 C11 121.3(3)
N3 C12 C13 118.2(3)
C11 C12 C13 120.4(3)
C18 C13 C14 119.3(3)
C18 C13 C12 120.0(3)
C14 C13 C12 120.6(3)
C15 C14 C13 119.3(3)
C15 C14 H14 117.4(19)
C13 C14 H14 123.2(19)
C16 C15 C14 121.0(3)
C16 C15 H15 122(2)
C14 C15 H15 117(2)
C15 C16 C17 119.8(3)
C15 C16 H16 121(2)
C17 C16 H16 119(2)
C16 C17 C18 119.9(3)
C16 C17 H17 121(2)
C18 C17 H17 119(2)
C17 C18 C13 120.6(3)
C17 C18 H18 119.7(16)
C13 C18 H18 119.7(16)
N2 C19 C20 111.8(2)
N2 C19 H19A 109(2)
C20 C19 H19A 111(2)
N2 C19 H19B 105(2)
C20 C19 H19B 110(2)
H19A C19 H19B 109(3)
N4 C20 C21 123.8(3)
N4 C20 C19 115.8(3)
C21 C20 C19 120.2(3)
C22 C21 C20 118.5(3)
C22 C21 H21 121.9(19)
C20 C21 H21 119.4(19)
C21 C22 C23 118.9(3)
C21 C22 H22 124(2)
C23 C22 H22 117(2)
C22 C23 C24 119.9(3)
C22 C23 H23 120.6(19)
C24 C23 H23 119.5(19)
N4 C24 C23 121.3(3)
N4 C24 C25 118.9(3)
C23 C24 C25 119.7(3)
C26 C25 C30 118.6(3)
C26 C25 C24 120.8(3)
C30 C25 C24 120.5(3)
C27 C26 C25 120.4(3)
C27 C26 H26 121.9(18)
C25 C26 H26 117.7(18)
C28 C27 C26 120.8(3)
C28 C27 H27 120(2)
C26 C27 H27 120(2)
C29 C28 C27 119.1(3)
C29 C28 H28 118(2)
C27 C28 H28 123(2)
C28 C29 C30 120.9(3)
C28 C29 H29 119(2)
C30 C29 H29 120(2)
C29 C30 C25 120.3(3)
C29 C30 H30 120(2)
C25 C30 H30 120(2)
C32 C31 C36 120.2(3)
C32 C31 C37 118.2(3)
C36 C31 C37 121.5(3)
C31 C32 C33 119.4(3)
C31 C32 H32 117.4(19)
C33 C32 H32 123.2(19)
C34 C33 C32 120.5(3)
C34 C33 H33 121(2)
C32 C33 H33 118(2)
C35 C34 C33 120.1(3)
C35 C34 H34 118(2)
C33 C34 H34 122(2)
C34 C35 C36 120.8(3)
C34 C35 H35 120(2)
C36 C35 H35 120(2)
C35 C36 C31 118.9(3)
C35 C36 H36 119(2)
C31 C36 H36 122(2)
O1 C37 C38 125.3(3)
O1 C37 C31 114.8(2)
C38 C37 C31 119.9(3)
C39 C38 O3 117.5(3)
C39 C38 C37 124.7(3)
O3 C38 C37 117.8(3)
O2 C39 C38 124.0(3)
O2 C39 C40 113.7(3)
C38 C39 C40 122.3(3)
C41 C40 C45 119.0(3)
C41 C40 C39 117.1(3)
C45 C40 C39 123.8(3)
C42 C41 C40 120.6(3)
C42 C41 H41 120(2)
C40 C41 H41 120(2)
C43 C42 C41 119.8(4)
C43 C42 H42 121(2)
C41 C42 H42 119(2)
C44 C43 C42 120.5(3)
C44 C43 H43 122(2)
C42 C43 H43 117(2)
C43 C44 C45 120.3(4)
C43 C44 H44 126(2)
C45 C44 H44 114(2)
C40 C45 C44 119.7(4)
C40 C45 H45 119.9(19)
C44 C45 H45 120.4(19)

loop_
_geom_bond_atom_site_label_1
_geom_bond_atom_site_label_2
_geom_bond_distance
Ni1 O2 1.9518(19)
Ni1 O1 1.985(2)
Ni1 N1 2.049(2)
Ni1 N2 2.064(2)
Ni1 N3 2.271(2)
Ni1 N4 2.323(2)
Cl1 O6 1.416(3)
Cl1 O5 1.420(3)
Cl1 O7 1.422(3)
Cl1 O4 1.436(2)
O1 C37 1.276(3)
O2 C39 1.278(3)
O3 C38 1.407(3)
O3 H3A 0.89(4)
N1 C5 1.339(4)
N1 C1 1.347(4)
N2 C7 1.475(4)
N2 C19 1.481(4)
N2 C6 1.493(4)
N3 C8 1.348(4)
N3 C12 1.364(4)
N4 C24 1.352(4)
N4 C20 1.353(4)
C1 C2 1.380(5)
C1 H1 0.89(3)
C2 C3 1.384(5)
C2 H2 0.96(4)
C3 C4 1.377(5)
C3 H3 0.88(3)
C4 C5 1.384(4)
C4 H4 0.99(3)
C5 C6 1.504(4)
C6 H6A 0.91(3)
C6 H6B 1.01(4)
C7 C8 1.502(4)
C7 H7A 0.91(3)
C7 H7B 0.94(3)
C8 C9 1.386(4)
C9 C10 1.379(5)
C9 H9 0.97(3)
C10 C11 1.383(5)
C10 H10 0.92(3)
C11 C12 1.388(4)
C11 H11 1.00(3)
C12 C13 1.484(4)
C13 C18 1.388(4)
C13 C14 1.404(4)
C14 C15 1.388(5)
C14 H14 1.00(4)
C15 C16 1.381(5)
C15 H15 0.94(3)
C16 C17 1.384(5)
C16 H16 0.93(4)
C17 C18 1.388(4)
C17 H17 0.95(4)
C18 H18 0.99(3)
C19 C20 1.499(4)
C19 H19A 0.97(3)
C19 H19B 0.96(4)
C20 C21 1.383(4)
C21 C22 1.375(5)
C21 H21 0.90(3)
C22 C23 1.383(5)
C22 H22 0.94(4)
C23 C24 1.401(4)
C23 H23 0.96(3)
C24 C25 1.486(4)
C25 C26 1.394(4)
C25 C30 1.398(5)
C26 C27 1.385(4)
C26 H26 1.00(3)
C27 C28 1.385(5)
C27 H27 0.95(4)
C28 C29 1.378(6)
C28 H28 0.98(4)
C29 C30 1.386(5)
C29 H29 0.94(4)
C30 H30 0.90(3)
C31 C32 1.386(4)
C31 C36 1.396(4)
C31 C37 1.500(4)
C32 C33 1.394(4)
C32 H32 1.05(3)
C33 C34 1.372(5)
C33 H33 0.95(4)
C34 C35 1.370(5)
C34 H34 1.02(4)
C35 C36 1.393(5)
C35 H35 0.87(4)
C36 H36 0.95(3)
C37 C38 1.412(4)
C38 C39 1.397(4)
C39 C40 1.502(4)
C40 C41 1.392(5)
C40 C45 1.393(4)
C41 C42 1.390(5)
C41 H41 0.97(4)
C42 C43 1.373(5)
C42 H42 1.01(4)
C43 C44 1.372(6)
C43 H43 0.98(4)
C44 C45 1.399(5)
C44 H44 0.94(4)
C45 H45 0.96(3)

loop_
_geom_hbond_atom_site_label_D
_geom_hbond_atom_site_label_H
_geom_hbond_atom_site_label_A
_geom_hbond_distance_DH
_geom_hbond_distance_HA
_geom_hbond_distance_DA
_geom_hbond_angle_DHA
O3 H3A O6 0.89(4) 1.97(4) 2.832(4) 163(3)

loop_
_geom_torsion_atom_site_label_1
_geom_torsion_atom_site_label_2
_geom_torsion_atom_site_label_3
_geom_torsion_atom_site_label_4
_geom_torsion
O2 Ni1 O1 C37 17.4(2)
N1 Ni1 O1 C37 140.7(9)
N2 Ni1 O1 C37 -156.5(2)
N3 Ni1 O1 C37 -80.1(2)
N4 Ni1 O1 C37 122.8(2)
O1 Ni1 O2 C39 -14.8(2)
N1 Ni1 O2 C39 169.9(2)
N2 Ni1 O2 C39 114.0(7)
N3 Ni1 O2 C39 70.4(2)
N4 Ni1 O2 C39 -107.8(2)
O2 Ni1 N1 C5 -168.81(19)
O1 Ni1 N1 C5 67.9(10)
N2 Ni1 N1 C5 4.68(19)
N3 Ni1 N1 C5 -70.8(2)
N4 Ni1 N1 C5 85.99(19)
O2 Ni1 N1 C1 20.4(2)
O1 Ni1 N1 C1 -102.9(9)
N2 Ni1 N1 C1 -166.1(2)
N3 Ni1 N1 C1 118.4(2)
N4 Ni1 N1 C1 -84.8(2)
O2 Ni1 N2 C7 -81.6(7)
O1 Ni1 N2 C7 47.07(19)
N1 Ni1 N2 C7 -138.0(2)
N3 Ni1 N2 C7 -37.01(19)
N4 Ni1 N2 C7 139.1(2)
O2 Ni1 N2 C19 158.3(6)
O1 Ni1 N2 C19 -73.0(2)
N1 Ni1 N2 C19 101.9(2)
N3 Ni1 N2 C19 -157.1(2)
N4 Ni1 N2 C19 18.96(19)
O2 Ni1 N2 C6 37.6(7)
O1 Ni1 N2 C6 166.20(18)
N1 Ni1 N2 C6 -18.84(18)
N3 Ni1 N2 C6 82.12(19)
N4 Ni1 N2 C6 -101.81(19)
O2 Ni1 N3 C8 -153.02(19)
O1 Ni1 N3 C8 -62.94(19)
N1 Ni1 N3 C8 113.33(19)
N2 Ni1 N3 C8 32.50(19)
N4 Ni1 N3 C8 22.5(3)
O2 Ni1 N3 C12 1.1(3)
O1 Ni1 N3 C12 91.2(3)
N1 Ni1 N3 C12 -92.5(3)
N2 Ni1 N3 C12 -173.3(3)
N4 Ni1 N3 C12 176.7(2)
O2 Ni1 N4 C24 -15.9(3)
O1 Ni1 N4 C24 -107.3(3)
N1 Ni1 N4 C24 74.4(3)
N2 Ni1 N4 C24 158.9(3)
N3 Ni1 N4 C24 168.7(2)
O2 Ni1 N4 C20 -170.23(17)
O1 Ni1 N4 C20 98.31(18)
N1 Ni1 N4 C20 -79.95(19)
N2 Ni1 N4 C20 4.50(18)
N3 Ni1 N4 C20 14.4(3)
C5 N1 C1 C2 1.0(4)
Ni1 N1 C1 C2 171.4(2)
N1 C1 C2 C3 -1.0(5)
C1 C2 C3 C4 0.2(5)
C2 C3 C4 C5 0.5(5)
C1 N1 C5 C4 -0.2(4)
Ni1 N1 C5 C4 -171.8(2)
C1 N1 C5 C6 -176.9(3)
Ni1 N1 C5 C6 11.5(3)
C3 C4 C5 N1 -0.6(5)
C3 C4 C5 C6 176.0(3)
C7 N2 C6 C5 147.4(3)
C19 N2 C6 C5 -89.4(3)
Ni1 N2 C6 C5 29.8(3)
N1 C5 C6 N2 -28.5(4)
C4 C5 C6 N2 154.8(3)
C19 N2 C7 C8 157.4(3)
C6 N2 C7 C8 -78.8(3)
Ni1 N2 C7 C8 38.0(3)
C12 N3 C8 C9 -2.1(4)
Ni1 N3 C8 C9 156.2(3)
C12 N3 C8 C7 -179.1(3)
Ni1 N3 C8 C7 -20.8(3)
N2 C7 C8 N3 -9.5(4)
N2 C7 C8 C9 173.4(3)
N3 C8 C9 C10 -2.9(5)
C7 C8 C9 C10 174.1(3)
C8 C9 C10 C11 4.7(5)
C9 C10 C11 C12 -1.7(5)
C8 N3 C12 C11 5.2(4)
Ni1 N3 C12 C11 -146.8(2)
C8 N3 C12 C13 -170.9(3)
Ni1 N3 C12 C13 37.2(4)
C10 C11 C12 N3 -3.4(5)
C10 C11 C12 C13 172.6(3)
N3 C12 C13 C18 36.5(4)
C11 C12 C13 C18 -139.5(3)
N3 C12 C13 C14 -148.0(3)
C11 C12 C13 C14 35.9(4)
C18 C13 C14 C15 0.4(5)
C12 C13 C14 C15 -175.0(3)
C13 C14 C15 C16 -1.0(5)
C14 C15 C16 C17 0.8(5)
C15 C16 C17 C18 0.0(5)
C16 C17 C18 C13 -0.6(5)
C14 C13 C18 C17 0.4(4)
C12 C13 C18 C17 175.9(3)
C7 N2 C19 C20 -158.5(3)
C6 N2 C19 C20 78.1(3)
Ni1 N2 C19 C20 -39.8(3)
C24 N4 C20 C21 -2.9(4)
Ni1 N4 C20 C21 155.9(3)
C24 N4 C20 C19 173.2(3)
Ni1 N4 C20 C19 -28.0(3)
N2 C19 C20 N4 47.6(4)
N2 C19 C20 C21 -136.2(3)
N4 C20 C21 C22 2.1(5)
C19 C20 C21 C22 -173.8(3)
C20 C21 C22 C23 0.2(5)
C21 C22 C23 C24 -1.5(5)
C20 N4 C24 C23 1.5(4)
Ni1 N4 C24 C23 -150.6(2)
C20 N4 C24 C25 -174.7(3)
Ni1 N4 C24 C25 33.2(4)
C22 C23 C24 N4 0.7(5)
C22 C23 C24 C25 176.9(3)
N4 C24 C25 C26 35.1(4)
C23 C24 C25 C26 -141.2(3)
N4 C24 C25 C30 -150.3(3)
C23 C24 C25 C30 33.5(4)
C30 C25 C26 C27 0.4(4)
C24 C25 C26 C27 175.1(3)
C25 C26 C27 C28 0.1(5)
C26 C27 C28 C29 0.1(5)
C27 C28 C29 C30 -0.7(5)
C28 C29 C30 C25 1.2(6)
C26 C25 C30 C29 -1.0(5)
C24 C25 C30 C29 -175.7(3)
C36 C31 C32 C33 -1.9(5)
C37 C31 C32 C33 -179.0(3)
C31 C32 C33 C34 2.3(5)
C32 C33 C34 C35 -0.9(5)
C33 C34 C35 C36 -0.9(5)
C34 C35 C36 C31 1.3(5)
C32 C31 C36 C35 0.1(5)
C37 C31 C36 C35 177.1(3)
Ni1 O1 C37 C38 -15.2(4)
Ni1 O1 C37 C31 167.82(18)
C32 C31 C37 O1 48.9(4)
C36 C31 C37 O1 -128.2(3)
C32 C31 C37 C38 -128.2(3)
C36 C31 C37 C38 54.7(4)
O1 C37 C38 C39 3.7(5)
C31 C37 C38 C39 -179.5(3)
O1 C37 C38 O3 -174.1(3)
C31 C37 C38 O3 2.7(4)
Ni1 O2 C39 C38 9.3(4)
Ni1 O2 C39 C40 -172.51(18)
O3 C38 C39 O2 177.6(3)
C37 C38 C39 O2 -0.2(5)
O3 C38 C39 C40 -0.5(4)
C37 C38 C39 C40 -178.3(3)
O2 C39 C40 C41 -31.3(4)
C38 C39 C40 C41 147.0(3)
O2 C39 C40 C45 144.5(3)
C38 C39 C40 C45 -37.2(4)
C45 C40 C41 C42 1.6(5)
C39 C40 C41 C42 177.6(3)
C40 C41 C42 C43 -2.2(5)
C41 C42 C43 C44 0.8(5)
C42 C43 C44 C45 1.1(5)
C41 C40 C45 C44 0.3(5)
C39 C40 C45 C44 -175.4(3)
C43 C44 C45 C40 -1.7(5)
